data_7227674
loop_
_publ_author_name
'Lynes, Amy D.'
'Hawes, Chris S.'
'Ward, Edward N.'
'Haffner, Benjamin'
'M\"obius, Matthias E.'
'Byrne, Kevin'
'Schmitt, Wolfgang'
'Pal, Robert'
'Gunnlaugsson, Thorfinnur'

_publ_section_title
;
 Benzene-1,3,5-tricarboxamide n-alkyl ester and carboxylic acid
 derivatives: tuneable structural, morphological and thermal properties
;
_journal_issue 10
_journal_name_full CrystEngComm
_journal_page_first 1427
_journal_paper_doi 10.1039/C7CE00206H
_journal_volume 19
_journal_year 2017
_chemical_formula_moiety '0.5(C54 H78 N6 O18)'
_chemical_formula_sum 'C27 H39 N3 O9'
_chemical_formula_weight 549.61
_space_group_crystal_system hexagonal
_space_group_IT_number 176
_space_group_name_Hall '-P 6c'
_space_group_name_H-M_alt 'P 63/m'
_symmetry_space_group_name_Hall '-P 6c'
_symmetry_space_group_name_H-M 'P 63/m'
_atom_sites_solution_hydrogens mixed
_atom_sites_solution_primary direct
_audit_creation_date 2016-04-26
_audit_creation_method
;
Olex2 1.2
(compiled 2016.02.19 svn.r3266 for OlexSys, GUI svn.r5155)
;
_audit_update_record
;
2017-01-26 deposited with the CCDC.
2017-02-10 downloaded from the CCDC.
;
_cell_angle_alpha 90
_cell_angle_beta 90
_cell_angle_gamma 120
_cell_formula_units_Z 2
_cell_length_a 15.5682(6)
_cell_length_b 15.5682(6)
_cell_length_c 6.8268(3)
_cell_measurement_reflns_used 1141
_cell_measurement_temperature 100(2)
_cell_measurement_theta_max 66.96
_cell_measurement_theta_min 3.28
_cell_volume 1432.93(10)
_computing_cell_refinement 'SAINT v8.34A (Bruker, 2013)'
_computing_data_reduction 'SAINT v8.34A (Bruker, 2013)'
_computing_molecular_graphics 'Olex2 (Dolomanov et al., 2009)'
_computing_publication_material 'Olex2 (Dolomanov et al., 2009)'
_computing_structure_refinement 'ShelXL (Sheldrick, 2015)'
_computing_structure_solution 'ShelXT (Sheldrick, 2015)'
_diffrn_ambient_temperature 99.99
_diffrn_detector_area_resol_mean 8
_diffrn_measured_fraction_theta_full 0.999
_diffrn_measured_fraction_theta_max 0.992
_diffrn_measurement_device_type 'Bruker APEX-II CCD'
_diffrn_measurement_method '\w and \f scans'
_diffrn_radiation_monochromator graphite
_diffrn_radiation_type CuK\a
_diffrn_radiation_wavelength 1.54178
_diffrn_reflns_av_R_equivalents 0.0554
_diffrn_reflns_av_unetI/netI 0.0382
_diffrn_reflns_Laue_measured_fraction_full 0.999
_diffrn_reflns_Laue_measured_fraction_max 0.992
_diffrn_reflns_limit_h_max 12
_diffrn_reflns_limit_h_min -18
_diffrn_reflns_limit_k_max 18
_diffrn_reflns_limit_k_min -17
_diffrn_reflns_limit_l_max 8
_diffrn_reflns_limit_l_min -8
_diffrn_reflns_number 5499
_diffrn_reflns_point_group_measured_fraction_full 0.999
_diffrn_reflns_point_group_measured_fraction_max 0.992
_diffrn_reflns_theta_full 67.679
_diffrn_reflns_theta_max 68.315
_diffrn_reflns_theta_min 3.278
_diffrn_source 'sealed tube'
_diffrn_standards_number 0
_exptl_absorpt_coefficient_mu 0.797
_exptl_absorpt_correction_T_max 0.7531
_exptl_absorpt_correction_T_min 0.6177
_exptl_absorpt_correction_type multi-scan
_exptl_absorpt_process_details
;
SADABS-2014/5 (Bruker,2014/5) was used for absorption correction.
wR2(int) was 0.1028 before and 0.0548 after correction.
The Ratio of minimum to maximum transmission is 0.8202.
The \l/2 correction factor is 0.00150.
;
_exptl_crystal_colour colourless
_exptl_crystal_colour_primary colourless
_exptl_crystal_density_diffrn 1.274
_exptl_crystal_description rod
_exptl_crystal_F_000 588
_exptl_crystal_size_max 0.3
_exptl_crystal_size_mid 0.03
_exptl_crystal_size_min 0.02
_refine_diff_density_max 0.165
_refine_diff_density_min -0.154
_refine_diff_density_rms 0.037
_refine_ls_extinction_method none
_refine_ls_goodness_of_fit_ref 1.064
_refine_ls_hydrogen_treatment mixed
_refine_ls_matrix_type full
_refine_ls_number_parameters 113
_refine_ls_number_reflns 956
_refine_ls_number_restraints 1
_refine_ls_restrained_S_all 1.064
_refine_ls_R_factor_all 0.0615
_refine_ls_R_factor_gt 0.0533
_refine_ls_shift/su_max 0.001
_refine_ls_shift/su_mean 0.000
_refine_ls_structure_factor_coef Fsqd
_refine_ls_weighting_details 'w=1/[\s^2^(Fo^2^)+(0.0950P)^2^+0.6980P] where P=(Fo^2^+2Fc^2^)/3'
_refine_ls_weighting_scheme calc
_refine_ls_wR_factor_gt 0.1608
_refine_ls_wR_factor_ref 0.1674
_reflns_Friedel_coverage 0.000
_reflns_number_gt 832
_reflns_number_total 956
_reflns_threshold_expression 'I > 2\s(I)'
_cod_data_source_file c7ce00206h2.cif
_cod_data_source_block 2
_cod_depositor_comments 'Adding full bibliography for 7227672--7227675.cif.'
_cod_original_cell_volume 1432.93(13)
_cod_database_code 7227674
_shelx_space_group_comment
;
The symmetry employed for this shelxl refinement is uniquely defined
by the following loop, which should always be used as a source of
symmetry information in preference to the above space-group names.
They are only intended as comments.
;
_shelx_estimated_absorpt_t_max 0.984
_shelx_estimated_absorpt_t_min 0.796
_olex2_refinement_description
;
1. Fixed Uiso
 At 1.2 times of:
  All C(H) groups, All C(H,H) groups, All N(H) groups
 At 1.5 times of:
  All C(H,H,H) groups
2. Restrained distances
 N1-H1A
 0.91 with sigma of 0.02
3. Others
 Fixed Sof: N1(0.5) H1A(0.5) O1(0.5) O2(0.5) O3(0.5) C4(0.5) H4A(0.5) H4B(0.5)
 C5(0.5) H5A(0.5) H5B(0.5) C6(0.5) H6A(0.5) H6B(0.5) C7(0.5) H7A(0.5) H7B(0.5)
 C8(0.5) C9(0.5) H9A(0.5) H9B(0.5) H9C(0.5)
4.a Secondary CH2 refined with riding coordinates:
 C4(H4A,H4B), C5(H5A,H5B), C6(H6A,H6B), C7(H7A,H7B)
4.b Aromatic/amide H refined with riding coordinates:
 C1(H1)
4.c Idealised Me refined as rotating group:
 C9(H9A,H9B,H9C)
;
_shelx_shelxl_version_number 2014/7
_olex2_submission_special_instructions 'No special instructions were received'

loop_
_space_group_symop_operation_xyz
'x, y, z'
'-y, x-y, z'
'-x+y, -x, z'
'-x, -y, z+1/2'
'y, -x+y, z+1/2'
'x-y, x, z+1/2'
'-x, -y, -z'
'y, -x+y, -z'
'x-y, x, -z'
'x, y, -z-1/2'
'-y, x-y, -z-1/2'
'-x+y, -x, -z-1/2'

loop_
_atom_site_label
_atom_site_type_symbol
_atom_site_fract_x
_atom_site_fract_y
_atom_site_fract_z
_atom_site_U_iso_or_equiv
_atom_site_adp_type
_atom_site_occupancy
_atom_site_site_symmetry_order
_atom_site_calc_flag
_atom_site_refinement_flags_posn
_atom_site_refinement_flags_adp
_atom_site_refinement_flags_occupancy
_atom_site_disorder_assembly
_atom_site_disorder_group
C1 C 0.09949(19) 1.07341(19) 0.2500 0.0259(6) Uani 1 2 d S T P . .
H1 H 0.1674 1.1237 0.2500 0.031 Uiso 1 2 calc RS T P . .
N1 N 0.2308(2) 0.9965(2) 0.3456(4) 0.0243(7) Uani 0.5 1 d D . . A -1
H1A H 0.233(3) 1.045(2) 0.422(5) 0.029 Uiso 0.5 1 d DR . . B -1
O1 O 0.13710(19) 0.86867(19) 0.1430(4) 0.0289(7) Uani 0.5 1 d . . . A -1
C2 C 0.07407(18) 0.97429(18) 0.2500 0.0251(6) Uani 1 2 d S T P A .
O2 O 0.4818(3) 0.8240(3) 0.8479(5) 0.0565(10) Uani 0.5 1 d . . . A -1
C3 C 0.15075(19) 0.94229(18) 0.2500 0.0251(6) Uani 1 2 d S T P . .
O3 O 0.4361(2) 0.8492(2) 1.1465(4) 0.0389(8) Uani 0.5 1 d . . . A -1
C4 C 0.3046(3) 0.9670(3) 0.3873(5) 0.0258(8) Uani 0.5 1 d . . . A -1
H4A H 0.3721 1.0251 0.3739 0.031 Uiso 0.5 1 calc R . . A -1
H4B H 0.2977 0.9160 0.2918 0.031 Uiso 0.5 1 calc R . . A -1
C5 C 0.2904(3) 0.9251(3) 0.5958(5) 0.0279(8) Uani 0.5 1 d . . . A -1
H5A H 0.2900 0.9738 0.6884 0.033 Uiso 0.5 1 calc R . . A -1
H5B H 0.2249 0.8639 0.6040 0.033 Uiso 0.5 1 calc R . . A -1
C6 C 0.3701(7) 0.9012(6) 0.6598(14) 0.0247(15) Uani 0.5 1 d . . . A -1
H6A H 0.4366 0.9591 0.6345 0.030 Uiso 0.5 1 calc R . . A -1
H6B H 0.3639 0.8445 0.5825 0.030 Uiso 0.5 1 calc R . . A -1
C7 C 0.3595(9) 0.8754(8) 0.8777(16) 0.038(2) Uani 0.5 1 d . . . A -1
H7A H 0.3685 0.9335 0.9539 0.046 Uiso 0.5 1 calc R . . A -1
H7B H 0.2915 0.8201 0.9027 0.046 Uiso 0.5 1 calc R . . A -1
C8 C 0.4322(3) 0.8465(3) 0.9477(6) 0.0376(10) Uani 0.5 1 d . . . A -1
C9 C 0.5014(4) 0.8193(3) 1.263(2) 0.0541(18) Uani 0.5 1 d . . . A -1
H9A H 0.5683 0.8519 1.2064 0.081 Uiso 0.5 1 calc GR . . A -1
H9B H 0.4728 0.7472 1.2563 0.081 Uiso 0.5 1 calc GR . . A -1
H9C H 0.5049 0.8396 1.3997 0.081 Uiso 0.5 1 calc GR . . A -1

loop_
_atom_site_aniso_label
_atom_site_aniso_U_11
_atom_site_aniso_U_22
_atom_site_aniso_U_33
_atom_site_aniso_U_23
_atom_site_aniso_U_13
_atom_site_aniso_U_12
C1 0.0241(13) 0.0275(13) 0.0241(12) 0.000 0.000 0.0113(11)
N1 0.0256(15) 0.0256(15) 0.0230(14) -0.0057(12) -0.0028(12) 0.0139(12)
O1 0.0304(13) 0.0294(13) 0.0302(14) -0.0089(11) -0.0074(11) 0.0174(11)
C2 0.0283(13) 0.0272(13) 0.0187(11) 0.000 0.000 0.0131(10)
O2 0.079(2) 0.083(3) 0.0422(17) -0.0141(17) -0.0161(16) 0.067(2)
C3 0.0257(13) 0.0256(13) 0.0231(12) 0.000 0.000 0.0121(10)
O3 0.0482(17) 0.0464(17) 0.0344(16) -0.0004(12) -0.0101(13) 0.0328(15)
C4 0.0221(17) 0.0299(18) 0.0246(17) -0.0048(14) -0.0023(13) 0.0123(14)
C5 0.0268(18) 0.0356(19) 0.0234(17) 0.0005(15) 0.0011(14) 0.0172(15)
C6 0.025(2) 0.028(4) 0.024(4) -0.004(3) -0.001(2) 0.016(2)
C7 0.051(4) 0.050(6) 0.025(4) 0.014(3) 0.005(3) 0.034(4)
C8 0.044(2) 0.042(2) 0.037(2) -0.0032(17) -0.0058(18) 0.029(2)
C9 0.069(3) 0.056(2) 0.057(4) 0.021(4) 0.043(5) 0.047(2)

loop_
_atom_type_symbol
_atom_type_description
_atom_type_scat_dispersion_real
_atom_type_scat_dispersion_imag
_atom_type_scat_source
C C 0.0181 0.0091 'International Tables Vol C Tables 4.2.6.8 and 6.1.1.4'
H H 0.0000 0.0000 'International Tables Vol C Tables 4.2.6.8 and 6.1.1.4'
N N 0.0311 0.0180 'International Tables Vol C Tables 4.2.6.8 and 6.1.1.4'
O O 0.0492 0.0322 'International Tables Vol C Tables 4.2.6.8 and 6.1.1.4'

loop_
_geom_angle_atom_site_label_1
_geom_angle_atom_site_label_2
_geom_angle_atom_site_label_3
_geom_angle
_geom_angle_site_symmetry_1
_geom_angle_site_symmetry_3
C2 C1 H1 119.8 . .
C2 C1 H1 119.8 2_675 .
C2 C1 C2 120.4(3) . 2_675
C3 N1 H1A 117(3) . .
C3 N1 C4 123.4(3) . .
C4 N1 H1A 117(3) . .
C1 C2 C1 119.6(3) . 3_465
C1 C2 C3 118.1(2) 3_465 .
C1 C2 C3 122.4(2) . .
N1 C3 O1 123.4(3) . .
N1 C3 C2 117.0(2) . .
O1 C3 C2 119.4(2) . .
C8 O3 C9 122.3(5) . .
N1 C4 H4A 109.6 . .
N1 C4 H4B 109.6 . .
N1 C4 C5 110.2(3) . .
H4A C4 H4B 108.1 . .
C5 C4 H4A 109.6 . .
C5 C4 H4B 109.6 . .
C4 C5 H5A 108.8 . .
C4 C5 H5B 108.8 . .
H5A C5 H5B 107.7 . .
C6 C5 C4 114.0(4) . .
C6 C5 H5A 108.8 . .
C6 C5 H5B 108.8 . .
C5 C6 H6A 109.6 . .
C5 C6 H6B 109.6 . .
C5 C6 C7 110.4(9) . .
H6A C6 H6B 108.1 . .
C7 C6 H6A 109.6 . .
C7 C6 H6B 109.6 . .
C6 C7 H7A 108.9 . .
C6 C7 H7B 108.9 . .
H7A C7 H7B 107.8 . .
C8 C7 C6 113.2(11) . .
C8 C7 H7A 108.9 . .
C8 C7 H7B 108.9 . .
O2 C8 O3 123.3(4) . .
O2 C8 C7 126.8(6) . .
O3 C8 C7 109.9(6) . .
O3 C9 H9A 109.5 . .
O3 C9 H9B 109.5 . .
O3 C9 H9C 109.5 . .
H9A C9 H9B 109.5 . .
H9A C9 H9C 109.5 . .
H9B C9 H9C 109.5 . .

loop_
_geom_bond_atom_site_label_1
_geom_bond_atom_site_label_2
_geom_bond_distance
_geom_bond_site_symmetry_2
C1 H1 0.9500 .
C1 C2 1.388(4) .
C1 C2 1.400(4) 2_675
N1 H1A 0.912(19) .
N1 C3 1.281(4) .
N1 C4 1.463(4) .
O1 C3 1.284(3) .
C2 C1 1.400(4) 3_465
C2 C3 1.506(3) .
O2 C8 1.205(5) .
O3 C8 1.358(5) .
O3 C9 1.534(9) .
C4 H4A 0.9900 .
C4 H4B 0.9900 .
C4 C5 1.535(5) .
C5 H5A 0.9900 .
C5 H5B 0.9900 .
C5 C6 1.527(11) .
C6 H6A 0.9900 .
C6 H6B 0.9900 .
C6 C7 1.528(7) .
C7 H7A 0.9900 .
C7 H7B 0.9900 .
C7 C8 1.490(12) .
C9 H9A 0.9800 .
C9 H9B 0.9800 .
C9 H9C 0.9800 .

loop_
_geom_torsion_atom_site_label_1
_geom_torsion_atom_site_label_2
_geom_torsion_atom_site_label_3
_geom_torsion_atom_site_label_4
_geom_torsion
_geom_torsion_site_symmetry_1
_geom_torsion_site_symmetry_4
C1 C2 C3 N1 34.86(18) . .
C1 C2 C3 N1 -145.14(18) 3_465 .
C1 C2 C3 O1 -139.24(19) . .
C1 C2 C3 O1 40.76(19) 3_465 .
N1 C4 C5 C6 -174.6(4) . .
C2 C1 C2 C1 0.0 2_675 3_465
C2 C1 C2 C3 180.0 2_675 .
C3 N1 C4 C5 -98.5(3) . .
C4 N1 C3 O1 -16.8(4) . .
C4 N1 C3 C2 169.3(2) . .
C4 C5 C6 C7 171.3(7) . .
C5 C6 C7 C8 177.2(5) . .
C6 C7 C8 O2 -15.0(13) . .
C6 C7 C8 O3 164.6(8) . .
C9 O3 C8 O2 -2.7(6) . .
C9 O3 C8 C7 177.6(5) . .
